data_4032734
loop_
_publ_author_name
'Salom\'o, Ernest'
'Prades, Amparo'
'Riera, Antoni'
'Verdaguer, Xavier'

_publ_section_title
;
 Dialkylammonium tert-Butylmethylphosphinites: Stable Intermediates for
 the Synthesis of P-Stereogenic Ligands.
;
_journal_issue 13
_journal_name_full 'The Journal of organic chemistry'
_journal_page_first 7065
_journal_page_last 7069
_journal_paper_doi 10.1021/acs.joc.7b01180
_journal_volume 82
_journal_year 2017
_chemical_absolute_configuration ad
_chemical_formula_sum 'C11 H31 B N O P'
_chemical_formula_weight 235.14
_space_group_IT_number 4
_space_group_name_Hall 'P 2yb'
_symmetry_cell_setting monoclinic
_symmetry_space_group_name_Hall 'P 2yb'
_symmetry_space_group_name_H-M 'P 1 21 1'
_atom_sites_solution_hydrogens mixed
_audit_creation_method SHELXL-2014/7
_cell_angle_alpha 90
_cell_angle_beta 103.6300(10)
_cell_angle_gamma 90
_cell_formula_units_Z 4
_cell_length_a 8.08480(10)
_cell_length_b 13.48510(10)
_cell_length_c 14.8690(2)
_cell_measurement_reflns_used 56665
_cell_measurement_temperature 90(2)
_cell_measurement_theta_max 53.7350
_cell_measurement_theta_min 2.1030
_cell_volume 1575.43(3)
_computing_cell_refinement 'CrystalClear-SM Expert 2.1 b29 (Rigaku, 2013)'
_computing_data_collection 'CrystalClear-SM Expert 2.1 b29 (Rigaku, 2013)'
_computing_data_reduction 'CrystalClear-SM Expert 2.1 b29 (Rigaku, 2013)'
_computing_molecular_graphics 'SHELXL-2014 (Sheldrick, 2014)'
_computing_publication_material 'SHELXL-2014 (Sheldrick, 2014)'
_computing_structure_refinement 'SHELXL-2014 (Sheldrick, 2014)'
_computing_structure_solution Sir2011
_diffrn_ambient_temperature 90(2)
_diffrn_detector_area_resol_mean 5.8140
_diffrn_detector_type 'PILATUS 200K'
_diffrn_measured_fraction_theta_full 1.000
_diffrn_measured_fraction_theta_max 0.985
_diffrn_measurement_device_type '1/4chi goniometer'
_diffrn_measurement_method
;
 Fullsphere data collection, phi and omega scans
;
_diffrn_measurement_specimen_support 'magnetic support with MicroMount'
_diffrn_radiation_monochromator 'Confocal Max Flux optic'
_diffrn_radiation_type MoK\a
_diffrn_radiation_wavelength 0.7107
_diffrn_reflns_av_R_equivalents 0.0262
_diffrn_reflns_av_unetI/netI 0.0241
_diffrn_reflns_Laue_measured_fraction_full 1.000
_diffrn_reflns_Laue_measured_fraction_max 0.985
_diffrn_reflns_limit_h_max 18
_diffrn_reflns_limit_h_min -17
_diffrn_reflns_limit_k_max 30
_diffrn_reflns_limit_k_min -30
_diffrn_reflns_limit_l_max 33
_diffrn_reflns_limit_l_min -33
_diffrn_reflns_number 121989
_diffrn_reflns_point_group_measured_fraction_full 1.000
_diffrn_reflns_point_group_measured_fraction_max 0.926
_diffrn_reflns_theta_full 25.242
_diffrn_reflns_theta_max 53.950
_diffrn_reflns_theta_min 2.066
_diffrn_source 'Microfocus rotating anode X-ray tube'
_diffrn_source_current 24
_diffrn_source_power 50
_diffrn_source_size '0.2 mm x 0.2 mm fine focus'
_diffrn_source_type 'Rigaku MicroMax-007HF'
_exptl_absorpt_coefficient_mu 0.156
_exptl_absorpt_correction_T_max 0.977
_exptl_absorpt_correction_T_min 0.752
_exptl_absorpt_correction_type multi-scan
_exptl_absorpt_process_details
; 
 CrystalClear-SM Expert 2.1 b29 (Rigaku, 2013)
;
_exptl_crystal_colour Colourless
_exptl_crystal_density_diffrn 0.991
_exptl_crystal_description Block
_exptl_crystal_F_000 528
_exptl_crystal_size_max 0.25
_exptl_crystal_size_mid 0.25
_exptl_crystal_size_min 0.15
_refine_diff_density_max 0.488
_refine_diff_density_min -0.384
_refine_diff_density_rms 0.060
_refine_ls_abs_structure_details
;
 Flack x determined using 12504 quotients [(I+)-(I-)]/[(I+)+(I-)]
 (Parsons, Flack and Wagner, Acta Cryst. B69 (2013) 249-259).
;
_refine_ls_abs_structure_Flack 0.001(11)
_refine_ls_extinction_method none
_refine_ls_goodness_of_fit_ref 1.023
_refine_ls_hydrogen_treatment noref
_refine_ls_matrix_type full
_refine_ls_number_parameters 311
_refine_ls_number_reflns 35990
_refine_ls_number_restraints 1
_refine_ls_restrained_S_all 1.023
_refine_ls_R_factor_all 0.0381
_refine_ls_R_factor_gt 0.0298
_refine_ls_shift/su_max 0.005
_refine_ls_shift/su_mean 0.000
_refine_ls_structure_factor_coef Fsqd
_refine_ls_weighting_details 'w=1/[\s^2^(Fo^2^)+(0.0569P)^2^] where P=(Fo^2^+2Fc^2^)/3'
_refine_ls_weighting_scheme calc
_refine_ls_wR_factor_gt 0.0880
_refine_ls_wR_factor_ref 0.0927
_reflns_Friedel_coverage 0.834
_reflns_Friedel_fraction_full 1.000
_reflns_Friedel_fraction_max 0.863
_reflns_number_gt 30598
_reflns_number_total 35990
_reflns_threshold_expression 'I > 2\s(I)'
_cod_data_source_file jo7b01180_si_001.cif
_cod_data_source_block ESP-423_P21
_cod_depositor_comments
;
The following automatic conversions were performed:

'_symmetry_cell_setting' value 'Monoclinic' changed to 'monoclinic'
according to
/home/data/users/saulius/crontab/automatic-downloads/current/ACS/lib/dictionaries/cif_core.dic
dictionary named 'cif_core.dic' version 2.4.2 from 2011-04-26.

'_exptl_absorpt_correction_type' value 'Multi-scan' changed to
'multi-scan' according to
/home/data/users/saulius/crontab/automatic-downloads/current/ACS/lib/dictionaries/cif_core.dic
dictionary named 'cif_core.dic' version 2.4.2 from 2011-04-26.

Automatic conversion script
Id: cif_fix_values 4973 2017-02-22 13:04:09Z antanas 

2020-05-25
Z value and formula fixed to values more according to usual
chemical conventions.                 miguel
;
_cod_original_formula_sum 'C22 H62 B2 N2 O2 P2'
_cod_original_formula_weight 470.29
_cod_original_formula_units_Z 2
_cod_original_sg_symbol_H-M P2(1)
_cod_database_code 4032734
_shelx_shelxl_version_number 2014/7
_shelx_space_group_comment
;
The symmetry employed for this shelxl refinement is uniquely defined
by the following loop, which should always be used as a source of
symmetry information in preference to the above space-group names.
They are only intended as comments.
;
_shelx_estimated_absorpt_t_min 0.962
_shelx_estimated_absorpt_t_max 0.977

loop_
_space_group_symop_operation_xyz
'x, y, z'
'-x, y+1/2, -z'

loop_
_atom_site_label
_atom_site_type_symbol
_atom_site_fract_x
_atom_site_fract_y
_atom_site_fract_z
_atom_site_U_iso_or_equiv
_atom_site_adp_type
_atom_site_occupancy
_atom_site_site_symmetry_order
_atom_site_calc_flag
_atom_site_refinement_flags_posn
_atom_site_refinement_flags_adp
B1A B 0.62799(13) 0.33134(7) 0.52699(6) 0.02701(16) Uani 1 1 d . .
B1B B 0.43145(10) 0.29456(7) 0.96107(5) 0.02446(13) Uani 1 1 d . .
C1A C 0.92496(7) 0.18502(4) 0.52356(4) 0.01549(8) Uani 1 1 d . .
C2A C 1.02029(9) 0.26196(7) 0.47960(6) 0.02779(14) Uani 1 1 d . .
H2A1 H 0.9896 0.3287 0.4961 0.042 Uiso 1 1 calc R U
H2A2 H 0.9892 0.2544 0.4122 0.042 Uiso 1 1 calc R U
H2A3 H 1.1432 0.2521 0.5023 0.042 Uiso 1 1 calc R U
C3A C 0.97839(9) 0.19493(6) 0.62942(4) 0.02292(11) Uani 1 1 d . .
H3A1 H 1.1017 0.1855 0.6504 0.034 Uiso 1 1 calc R U
H3A2 H 0.9196 0.1446 0.6578 0.034 Uiso 1 1 calc R U
H3A3 H 0.9480 0.2611 0.6476 0.034 Uiso 1 1 calc R U
C4A C 0.96928(9) 0.08084(6) 0.49512(5) 0.02426(12) Uani 1 1 d . .
H4A1 H 0.9264 0.0727 0.4282 0.036 Uiso 1 1 calc R U
H4A2 H 0.9166 0.0312 0.5276 0.036 Uiso 1 1 calc R U
H4A3 H 1.0931 0.0721 0.5114 0.036 Uiso 1 1 calc R U
C5A C 0.59292(9) 0.10863(6) 0.53052(5) 0.02511(12) Uani 1 1 d . .
H5A1 H 0.4693 0.1183 0.5149 0.038 Uiso 1 1 calc R U
H5A2 H 0.6352 0.1085 0.5979 0.038 Uiso 1 1 calc R U
H5A3 H 0.6200 0.0451 0.5053 0.038 Uiso 1 1 calc R U
C1B C 0.07491(6) 0.21670(5) 0.97718(3) 0.01450(7) Uani 1 1 d . .
C2B C 0.01731(8) 0.20297(6) 0.87178(4) 0.02199(10) Uani 1 1 d . .
H2B1 H 0.0453 0.1357 0.8554 0.033 Uiso 1 1 calc R U
H2B2 H 0.0759 0.2512 0.8409 0.033 Uiso 1 1 calc R U
H2B3 H -0.1059 0.2132 0.8519 0.033 Uiso 1 1 calc R U
C3B C 0.03185(8) 0.32254(5) 1.00200(5) 0.02090(10) Uani 1 1 d . .
H3B1 H -0.0918 0.3318 0.9853 0.031 Uiso 1 1 calc R U
H3B2 H 0.0853 0.3702 0.9679 0.031 Uiso 1 1 calc R U
H3B3 H 0.0746 0.3332 1.0686 0.031 Uiso 1 1 calc R U
C4B C -0.01898(9) 0.14307(6) 1.02598(5) 0.02504(12) Uani 1 1 d . .
H4B1 H -0.1418 0.1551 1.0065 0.038 Uiso 1 1 calc R U
H4B2 H 0.0190 0.1518 1.0931 0.038 Uiso 1 1 calc R U
H4B3 H 0.0057 0.0752 1.0095 0.038 Uiso 1 1 calc R U
C5B C 0.34752(10) 0.07747(5) 0.97770(5) 0.02376(11) Uani 1 1 d . .
H5B1 H 0.4689 0.0617 0.9983 0.036 Uiso 1 1 calc R U
H5B2 H 0.3133 0.0752 0.9100 0.036 Uiso 1 1 calc R U
H5B3 H 0.2811 0.0290 1.0035 0.036 Uiso 1 1 calc R U
C1C C 0.60588(7) -0.01772(4) 0.22123(4) 0.01628(8) Uani 1 1 d . .
H1C H 0.5398 -0.0561 0.1670 0.020 Uiso 1 1 calc R U
C2C C 0.74334(9) 0.04032(6) 0.19046(5) 0.02391(11) Uani 1 1 d . .
H2C1 H 0.6905 0.0878 0.1423 0.036 Uiso 1 1 calc R U
H2C2 H 0.8158 -0.0055 0.1657 0.036 Uiso 1 1 calc R U
H2C3 H 0.8127 0.0762 0.2434 0.036 Uiso 1 1 calc R U
C3C C 0.68013(10) -0.09049(5) 0.29829(5) 0.02542(12) Uani 1 1 d . .
H3C1 H 0.7385 -0.0538 0.3536 0.038 Uiso 1 1 calc R U
H3C2 H 0.7615 -0.1342 0.2783 0.038 Uiso 1 1 calc R U
H3C3 H 0.5883 -0.1303 0.3127 0.038 Uiso 1 1 calc R U
C4C C 0.34404(7) 0.00796(4) 0.28517(4) 0.01688(8) Uani 1 1 d . .
H4C H 0.3938 -0.0313 0.3422 0.020 Uiso 1 1 calc R U
C5C C 0.23497(9) 0.09023(7) 0.31055(5) 0.02428(12) Uani 1 1 d . .
H5C1 H 0.3066 0.1349 0.3554 0.036 Uiso 1 1 calc R U
H5C2 H 0.1468 0.0613 0.3378 0.036 Uiso 1 1 calc R U
H5C3 H 0.1811 0.1276 0.2548 0.036 Uiso 1 1 calc R U
C6C C 0.23935(9) -0.06136(5) 0.21329(5) 0.02480(12) Uani 1 1 d . .
H6C1 H 0.1950 -0.0248 0.1557 0.037 Uiso 1 1 calc R U
H6C2 H 0.1443 -0.0880 0.2363 0.037 Uiso 1 1 calc R U
H6C3 H 0.3113 -0.1160 0.2015 0.037 Uiso 1 1 calc R U
C1D C 0.66275(7) 0.38967(4) 0.21403(4) 0.01720(8) Uani 1 1 d . .
H1D H 0.6148 0.4273 0.1557 0.021 Uiso 1 1 calc R U
C2D C 0.77385(8) 0.30656(7) 0.19240(5) 0.02361(11) Uani 1 1 d . .
H2D1 H 0.8227 0.2695 0.2491 0.035 Uiso 1 1 calc R U
H2D2 H 0.8657 0.3347 0.1676 0.035 Uiso 1 1 calc R U
H2D3 H 0.7048 0.2619 0.1465 0.035 Uiso 1 1 calc R U
C3D C 0.76351(9) 0.46118(6) 0.28549(5) 0.02589(13) Uani 1 1 d . .
H3D1 H 0.6899 0.5161 0.2946 0.039 Uiso 1 1 calc R U
H3D2 H 0.8602 0.4872 0.2636 0.039 Uiso 1 1 calc R U
H3D3 H 0.8054 0.4262 0.3442 0.039 Uiso 1 1 calc R U
C4D C 0.39820(8) 0.41595(5) 0.27577(4) 0.01796(8) Uani 1 1 d . .
H4D H 0.4615 0.4521 0.3322 0.022 Uiso 1 1 calc R U
C5D C 0.25474(9) 0.35766(7) 0.30075(5) 0.02532(12) Uani 1 1 d . .
H5D1 H 0.1886 0.3239 0.2455 0.038 Uiso 1 1 calc R U
H5D2 H 0.1805 0.4031 0.3246 0.038 Uiso 1 1 calc R U
H5D3 H 0.3025 0.3084 0.3483 0.038 Uiso 1 1 calc R U
C6D C 0.33118(11) 0.49177(6) 0.19981(6) 0.02818(14) Uani 1 1 d . .
H6D1 H 0.4243 0.5353 0.1927 0.042 Uiso 1 1 calc R U
H6D2 H 0.2414 0.5315 0.2166 0.042 Uiso 1 1 calc R U
H6D3 H 0.2847 0.4572 0.1413 0.042 Uiso 1 1 calc R U
N1 N 0.48709(5) 0.05406(3) 0.25113(3) 0.01188(6) Uani 1 1 d . .
H1A H 0.4416 0.0943 0.2025 0.014 Uiso 1 1 calc R U
H1B H 0.5489 0.0929 0.2970 0.014 Uiso 1 1 calc R U
N2 N 0.51791(5) 0.34404(3) 0.24710(3) 0.01228(5) Uani 1 1 d . .
H2A H 0.4570 0.3051 0.2011 0.015 Uiso 1 1 calc R U
H2B H 0.5621 0.3039 0.2961 0.015 Uiso 1 1 calc R U
O1 O 0.35479(5) 0.20010(3) 1.12428(2) 0.01297(5) Uani 1 1 d . .
O2 O 0.64690(5) 0.19664(3) 0.37482(2) 0.01299(5) Uani 1 1 d . .
P1A P 0.69349(2) 0.20879(2) 0.48116(2) 0.01186(2) Uani 1 1 d . .
P1B P 0.30903(2) 0.20098(2) 1.01727(2) 0.01164(2) Uani 1 1 d . .
H2BA H 0.4913(18) 0.3383(12) 0.5038(9) 0.049(4) Uiso 1 1 d . .
H1BA H 0.6643(17) 0.3248(13) 0.6001(9) 0.058(4) Uiso 1 1 d . .
H3BA H 0.6934(18) 0.3931(13) 0.4959(9) 0.077(5) Uiso 1 1 d . .
H3BB H 0.3836(14) 0.2913(10) 0.8889(8) 0.042(3) Uiso 1 1 d . .
H1BB H 0.5687(14) 0.2708(10) 0.9781(7) 0.037(3) Uiso 1 1 d . .
H2BB H 0.4104(16) 0.3705(10) 0.9881(8) 0.038(3) Uiso 1 1 d . .

loop_
_atom_site_aniso_label
_atom_site_aniso_U_11
_atom_site_aniso_U_22
_atom_site_aniso_U_33
_atom_site_aniso_U_23
_atom_site_aniso_U_13
_atom_site_aniso_U_12
B1A 0.0323(4) 0.0251(3) 0.0207(3) -0.0089(2) 0.0006(2) 0.0113(3)
B1B 0.0225(3) 0.0326(3) 0.0178(2) 0.0074(2) 0.0038(2) -0.0085(2)
C1A 0.01580(18) 0.01823(19) 0.01099(16) 0.00044(13) 0.00023(13) 0.00121(14)
C2A 0.0180(2) 0.0351(4) 0.0282(3) 0.0096(3) 0.0013(2) -0.0065(2)
C3A 0.0235(2) 0.0290(3) 0.01269(19) -0.00222(17) -0.00287(17) 0.0036(2)
C4A 0.0259(3) 0.0250(3) 0.0209(3) -0.0033(2) 0.0035(2) 0.0093(2)
C5A 0.0257(3) 0.0318(3) 0.0171(2) 0.00660(19) 0.00338(18) -0.0098(2)
C1B 0.01415(16) 0.01652(17) 0.01138(15) 0.00127(13) 0.00010(12) -0.00064(14)
C2B 0.0223(2) 0.0270(3) 0.01291(18) -0.00153(18) -0.00342(16) 0.0003(2)
C3B 0.0209(2) 0.0212(2) 0.0195(2) -0.00067(17) 0.00235(18) 0.00609(18)
C4B 0.0182(2) 0.0297(3) 0.0257(3) 0.0088(2) 0.0022(2) -0.0059(2)
C5B 0.0308(3) 0.0201(2) 0.0179(2) -0.00495(17) 0.00086(19) 0.0087(2)
C1C 0.0195(2) 0.01447(16) 0.01372(18) -0.00194(12) 0.00160(15) 0.00357(13)
C2C 0.0195(2) 0.0311(3) 0.0225(2) -0.0002(2) 0.00775(19) 0.0032(2)
C3C 0.0325(3) 0.0184(2) 0.0217(3) 0.00208(18) -0.0009(2) 0.0095(2)
C4C 0.01758(19) 0.01852(18) 0.01358(18) 0.00338(13) 0.00173(14) -0.00501(14)
C5C 0.0178(2) 0.0371(3) 0.0187(2) -0.0021(2) 0.00611(18) -0.0011(2)
C6C 0.0259(3) 0.0213(2) 0.0230(3) 0.00175(19) -0.0026(2) -0.0108(2)
C1D 0.01641(19) 0.01822(19) 0.01571(19) 0.00318(14) 0.00131(15) -0.00472(14)
C2D 0.0172(2) 0.0346(3) 0.0202(2) -0.0033(2) 0.00675(18) -0.0003(2)
C3D 0.0223(3) 0.0204(2) 0.0312(3) -0.0012(2) -0.0013(2) -0.00865(19)
C4D 0.0183(2) 0.01611(18) 0.0177(2) -0.00307(14) 0.00082(16) 0.00467(14)
C5D 0.0173(2) 0.0356(3) 0.0240(3) -0.0008(2) 0.00668(19) 0.0044(2)
C6D 0.0297(3) 0.0183(2) 0.0321(3) 0.0034(2) -0.0016(3) 0.0086(2)
N1 0.01448(14) 0.01043(12) 0.01004(13) 0.00037(9) 0.00147(10) -0.00073(9)
N2 0.01323(13) 0.01071(12) 0.01217(14) 0.00002(9) 0.00155(10) -0.00017(10)
O1 0.01543(12) 0.01353(12) 0.00880(11) 0.00092(8) 0.00056(9) -0.00004(9)
O2 0.01608(13) 0.01327(12) 0.00858(11) -0.00074(8) 0.00083(9) -0.00031(9)
P1A 0.01404(5) 0.01269(5) 0.00838(4) -0.00100(3) 0.00170(3) 0.00010(4)
P1B 0.01350(5) 0.01229(5) 0.00856(4) 0.00079(3) 0.00149(4) 0.00027(3)

loop_
_atom_type_symbol
_atom_type_description
_atom_type_scat_dispersion_real
_atom_type_scat_dispersion_imag
_atom_type_scat_source
C C 0.0033 0.0016 'International Tables Vol C Tables 4.2.6.8 and 6.1.1.4'
H H 0.0000 0.0000 'International Tables Vol C Tables 4.2.6.8 and 6.1.1.4'
B B 0.0013 0.0007 'International Tables Vol C Tables 4.2.6.8 and 6.1.1.4'
N N 0.0061 0.0033 'International Tables Vol C Tables 4.2.6.8 and 6.1.1.4'
O O 0.0106 0.0060 'International Tables Vol C Tables 4.2.6.8 and 6.1.1.4'
P P 0.1023 0.0942 'International Tables Vol C Tables 4.2.6.8 and 6.1.1.4'

loop_
_geom_angle_atom_site_label_1
_geom_angle_atom_site_label_2
_geom_angle_atom_site_label_3
_geom_angle
P1A B1A H2BA 108.1(8)
P1A B1A H1BA 105.1(9)
H2BA B1A H1BA 110.5(10)
P1A B1A H3BA 107.0(8)
H2BA B1A H3BA 110.0(11)
H1BA B1A H3BA 115.7(10)
P1B B1B H3BB 108.3(7)
P1B B1B H1BB 107.3(6)
H3BB B1B H1BB 108.9(9)
P1B B1B H2BB 107.9(7)
H3BB B1B H2BB 110.5(10)
H1BB B1B H2BB 113.7(9)
C2A C1A C4A 109.26(6)
C2A C1A C3A 109.31(6)
C4A C1A C3A 109.54(5)
C2A C1A P1A 107.89(4)
C4A C1A P1A 110.30(4)
C3A C1A P1A 110.51(4)
C1A C2A H2A1 109.5
C1A C2A H2A2 109.5
H2A1 C2A H2A2 109.5
C1A C2A H2A3 109.5
H2A1 C2A H2A3 109.5
H2A2 C2A H2A3 109.5
C1A C3A H3A1 109.5
C1A C3A H3A2 109.5
H3A1 C3A H3A2 109.5
C1A C3A H3A3 109.5
H3A1 C3A H3A3 109.5
H3A2 C3A H3A3 109.5
C1A C4A H4A1 109.5
C1A C4A H4A2 109.5
H4A1 C4A H4A2 109.5
C1A C4A H4A3 109.5
H4A1 C4A H4A3 109.5
H4A2 C4A H4A3 109.5
P1A C5A H5A1 109.5
P1A C5A H5A2 109.5
H5A1 C5A H5A2 109.5
P1A C5A H5A3 109.5
H5A1 C5A H5A3 109.5
H5A2 C5A H5A3 109.5
C4B C1B C3B 108.85(5)
C4B C1B C2B 109.87(5)
C3B C1B C2B 109.01(5)
C4B C1B P1B 110.80(4)
C3B C1B P1B 107.50(4)
C2B C1B P1B 110.75(4)
C1B C2B H2B1 109.5
C1B C2B H2B2 109.5
H2B1 C2B H2B2 109.5
C1B C2B H2B3 109.5
H2B1 C2B H2B3 109.5
H2B2 C2B H2B3 109.5
C1B C3B H3B1 109.5
C1B C3B H3B2 109.5
H3B1 C3B H3B2 109.5
C1B C3B H3B3 109.5
H3B1 C3B H3B3 109.5
H3B2 C3B H3B3 109.5
C1B C4B H4B1 109.5
C1B C4B H4B2 109.5
H4B1 C4B H4B2 109.5
C1B C4B H4B3 109.5
H4B1 C4B H4B3 109.5
H4B2 C4B H4B3 109.5
P1B C5B H5B1 109.5
P1B C5B H5B2 109.5
H5B1 C5B H5B2 109.5
P1B C5B H5B3 109.5
H5B1 C5B H5B3 109.5
H5B2 C5B H5B3 109.5
N1 C1C C2C 108.78(5)
N1 C1C C3C 111.05(5)
C2C C1C C3C 111.92(6)
N1 C1C H1C 108.3
C2C C1C H1C 108.3
C3C C1C H1C 108.3
C1C C2C H2C1 109.5
C1C C2C H2C2 109.5
H2C1 C2C H2C2 109.5
C1C C2C H2C3 109.5
H2C1 C2C H2C3 109.5
H2C2 C2C H2C3 109.5
C1C C3C H3C1 109.5
C1C C3C H3C2 109.5
H3C1 C3C H3C2 109.5
C1C C3C H3C3 109.5
H3C1 C3C H3C3 109.5
H3C2 C3C H3C3 109.5
N1 C4C C6C 111.30(5)
N1 C4C C5C 108.64(5)
C6C C4C C5C 111.37(5)
N1 C4C H4C 108.5
C6C C4C H4C 108.5
C5C C4C H4C 108.5
C4C C5C H5C1 109.5
C4C C5C H5C2 109.5
H5C1 C5C H5C2 109.5
C4C C5C H5C3 109.5
H5C1 C5C H5C3 109.5
H5C2 C5C H5C3 109.5
C4C C6C H6C1 109.5
C4C C6C H6C2 109.5
H6C1 C6C H6C2 109.5
C4C C6C H6C3 109.5
H6C1 C6C H6C3 109.5
H6C2 C6C H6C3 109.5
N2 C1D C2D 108.21(5)
N2 C1D C3D 111.16(5)
C2D C1D C3D 111.71(6)
N2 C1D H1D 108.6
C2D C1D H1D 108.6
C3D C1D H1D 108.6
C1D C2D H2D1 109.5
C1D C2D H2D2 109.5
H2D1 C2D H2D2 109.5
C1D C2D H2D3 109.5
H2D1 C2D H2D3 109.5
H2D2 C2D H2D3 109.5
C1D C3D H3D1 109.5
C1D C3D H3D2 109.5
H3D1 C3D H3D2 109.5
C1D C3D H3D3 109.5
H3D1 C3D H3D3 109.5
H3D2 C3D H3D3 109.5
N2 C4D C5D 108.42(5)
N2 C4D C6D 111.29(5)
C5D C4D C6D 111.70(6)
N2 C4D H4D 108.4
C5D C4D H4D 108.4
C6D C4D H4D 108.4
C4D C5D H5D1 109.5
C4D C5D H5D2 109.5
H5D1 C5D H5D2 109.5
C4D C5D H5D3 109.5
H5D1 C5D H5D3 109.5
H5D2 C5D H5D3 109.5
C4D C6D H6D1 109.5
C4D C6D H6D2 109.5
H6D1 C6D H6D2 109.5
C4D C6D H6D3 109.5
H6D1 C6D H6D3 109.5
H6D2 C6D H6D3 109.5
C1C N1 C4C 115.44(4)
C1C N1 H1A 108.4
C4C N1 H1A 108.4
C1C N1 H1B 108.4
C4C N1 H1B 108.4
H1A N1 H1B 107.5
C4D N2 C1D 115.61(4)
C4D N2 H2A 108.4
C1D N2 H2A 108.4
C4D N2 H2B 108.4
C1D N2 H2B 108.4
H2A N2 H2B 107.4
O2 P1A C5A 108.06(3)
O2 P1A C1A 108.19(2)
C5A P1A C1A 104.21(3)
O2 P1A B1A 115.83(3)
C5A P1A B1A 108.11(5)
C1A P1A B1A 111.74(4)
O1 P1B C5B 107.96(3)
O1 P1B C1B 108.04(2)
C5B P1B C1B 103.88(3)
O1 P1B B1B 115.57(3)
C5B P1B B1B 108.50(4)
C1B P1B B1B 112.18(3)

loop_
_geom_bond_atom_site_label_1
_geom_bond_atom_site_label_2
_geom_bond_distance
B1A P1A 1.9093(8)
B1A H2BA 1.081(14)
B1A H1BA 1.061(13)
B1A H3BA 1.141(17)
B1B P1B 1.9132(7)
B1B H3BB 1.052(12)
B1B H1BB 1.125(11)
B1B H2BB 1.128(14)
C1A C2A 1.5282(9)
C1A C4A 1.5337(9)
C1A C3A 1.5368(8)
C1A P1A 1.8564(6)
C2A H2A1 0.9800
C2A H2A2 0.9800
C2A H2A3 0.9800
C3A H3A1 0.9800
C3A H3A2 0.9800
C3A H3A3 0.9800
C4A H4A1 0.9800
C4A H4A2 0.9800
C4A H4A3 0.9800
C5A P1A 1.8181(7)
C5A H5A1 0.9800
C5A H5A2 0.9800
C5A H5A3 0.9800
C1B C4B 1.5323(8)
C1B C3B 1.5346(9)
C1B C2B 1.5373(8)
C1B P1B 1.8577(5)
C2B H2B1 0.9800
C2B H2B2 0.9800
C2B H2B3 0.9800
C3B H3B1 0.9800
C3B H3B2 0.9800
C3B H3B3 0.9800
C4B H4B1 0.9800
C4B H4B2 0.9800
C4B H4B3 0.9800
C5B P1B 1.8174(7)
C5B H5B1 0.9800
C5B H5B2 0.9800
C5B H5B3 0.9800
C1C N1 1.5027(7)
C1C C2C 1.5154(10)
C1C C3C 1.5206(9)
C1C H1C 1.0000
C2C H2C1 0.9800
C2C H2C2 0.9800
C2C H2C3 0.9800
C3C H3C1 0.9800
C3C H3C2 0.9800
C3C H3C3 0.9800
C4C N1 1.5021(6)
C4C C6C 1.5186(9)
C4C C5C 1.5191(10)
C4C H4C 1.0000
C5C H5C1 0.9800
C5C H5C2 0.9800
C5C H5C3 0.9800
C6C H6C1 0.9800
C6C H6C2 0.9800
C6C H6C3 0.9800
C1D N2 1.5043(7)
C1D C2D 1.5173(10)
C1D C3D 1.5214(9)
C1D H1D 1.0000
C2D H2D1 0.9800
C2D H2D2 0.9800
C2D H2D3 0.9800
C3D H3D1 0.9800
C3D H3D2 0.9800
C3D H3D3 0.9800
C4D N2 1.5010(7)
C4D C5D 1.5180(10)
C4D C6D 1.5253(10)
C4D H4D 1.0000
C5D H5D1 0.9800
C5D H5D2 0.9800
C5D H5D3 0.9800
C6D H6D1 0.9800
C6D H6D2 0.9800
C6D H6D3 0.9800
N1 H1A 0.9100
N1 H1B 0.9100
N2 H2A 0.9100
N2 H2B 0.9100
O1 P1B 1.5464(4)
O2 P1A 1.5454(4)

loop_
_geom_torsion_atom_site_label_1
_geom_torsion_atom_site_label_2
_geom_torsion_atom_site_label_3
_geom_torsion_atom_site_label_4
_geom_torsion
C2C C1C N1 C4C -179.15(5)
C3C C1C N1 C4C -55.55(6)
C6C C4C N1 C1C -55.90(6)
C5C C4C N1 C1C -178.88(5)
C5D C4D N2 C1D 176.28(5)
C6D C4D N2 C1D 53.05(7)
C2D C1D N2 C4D 177.47(5)
C3D C1D N2 C4D 54.45(6)
C2A C1A P1A O2 61.19(5)
C4A C1A P1A O2 -58.08(5)
C3A C1A P1A O2 -179.36(4)
C2A C1A P1A C5A 176.01(5)
C4A C1A P1A C5A 56.74(5)
C3A C1A P1A C5A -64.54(6)
C2A C1A P1A B1A -67.48(6)
C4A C1A P1A B1A 173.25(5)
C3A C1A P1A B1A 51.97(6)
C4B C1B P1B O1 -49.52(5)
C3B C1B P1B O1 69.30(4)
C2B C1B P1B O1 -171.71(4)
C4B C1B P1B C5B 64.97(5)
C3B C1B P1B C5B -176.21(4)
C2B C1B P1B C5B -57.22(5)
C4B C1B P1B B1B -178.04(5)
C3B C1B P1B B1B -59.22(5)
C2B C1B P1B B1B 59.77(6)
